data_4076399
loop_
_publ_author_name
'Hua, Carol'
'Vuong, Khuong Q.'
'Bhadbhade, Mohan'
'Messerle, Barbara A.'

_publ_section_title
;
 New Rhodium(I) and Iridium(I) Complexes Containing Mixed
 Pyrazolyl--1,2,3-Triazolyl Ligands As Catalysts for Hydroamination
;
_journal_issue 5
_journal_name_full Organometallics
_journal_page_first 1790
_journal_paper_doi 10.1021/om201171b
_journal_volume 31
_journal_year 2012
_chemical_formula_sum 'C45 H45 B N5 Rh'
_chemical_formula_weight 769.58
_chemical_name_systematic
; 
 ? 
;
_space_group_IT_number 2
_symmetry_cell_setting triclinic
_symmetry_space_group_name_Hall '-P 1'
_symmetry_space_group_name_H-M 'P -1'
_atom_sites_solution_hydrogens geom
_atom_sites_solution_primary direct
_atom_sites_solution_secondary difmap
_audit_creation_method SHELXL-97
_cell_angle_alpha 69.653(2)
_cell_angle_beta 77.243(2)
_cell_angle_gamma 87.569(2)
_cell_formula_units_Z 2
_cell_length_a 9.3525(4)
_cell_length_b 13.3346(6)
_cell_length_c 16.0237(7)
_cell_measurement_reflns_used 9967
_cell_measurement_temperature 150(2)
_cell_measurement_theta_max 26.506
_cell_measurement_theta_min 2.235
_cell_volume 1826.12(14)
_computing_cell_refinement '<i>APEX2 </i>(Bruker, 2007)'
_computing_data_collection '<i>APEX2 </i>(Bruker, 2007)'
_computing_data_reduction '<i>APEX2 </i>(Bruker, 2007)'
_computing_molecular_graphics '<i>SHELXTL-Plus</i> (Sheldrick, 2008)'
_computing_structure_refinement '<i>SHELXL-97</i> (Sheldrick, 2008)'
_computing_structure_solution '<i>SHELXS-97</i> (Sheldrick, 2008)'
_diffrn_ambient_temperature 150(2)
_diffrn_measured_fraction_theta_full 0.995
_diffrn_measured_fraction_theta_max 0.995
_diffrn_measurement_device_type 'Bruker kappa APEXII CCD Diffractometer'
_diffrn_measurement_method '\f scans, and \w scans with \k offsets'
_diffrn_radiation_monochromator graphite
_diffrn_radiation_source 'fine-focus sealed tube'
_diffrn_radiation_type MoK\a
_diffrn_radiation_wavelength 0.71073
_diffrn_reflns_av_R_equivalents 0.0460
_diffrn_reflns_av_sigmaI/netI 0.0438
_diffrn_reflns_limit_h_max 10
_diffrn_reflns_limit_h_min -11
_diffrn_reflns_limit_k_max 15
_diffrn_reflns_limit_k_min -15
_diffrn_reflns_limit_l_max 18
_diffrn_reflns_limit_l_min -19
_diffrn_reflns_number 25386
_diffrn_reflns_theta_full 25.00
_diffrn_reflns_theta_max 25.00
_diffrn_reflns_theta_min 2.69
_exptl_absorpt_coefficient_mu 0.508
_exptl_absorpt_correction_T_max 0.9610
_exptl_absorpt_correction_T_min 0.8494
_exptl_absorpt_correction_type multi-scan
_exptl_absorpt_process_details 'SADABS (Bruker, 2001)'
_exptl_crystal_colour Yellow
_exptl_crystal_density_diffrn 1.400
_exptl_crystal_density_method 'not measured'
_exptl_crystal_description Plates
_exptl_crystal_F_000 800
_exptl_crystal_size_max 0.33
_exptl_crystal_size_mid 0.14
_exptl_crystal_size_min 0.08
_refine_diff_density_max 0.573
_refine_diff_density_min -0.508
_refine_diff_density_rms 0.064
_refine_ls_extinction_method none
_refine_ls_goodness_of_fit_ref 1.028
_refine_ls_hydrogen_treatment constr
_refine_ls_matrix_type full
_refine_ls_number_parameters 469
_refine_ls_number_reflns 6390
_refine_ls_number_restraints 0
_refine_ls_restrained_S_all 1.028
_refine_ls_R_factor_all 0.0395
_refine_ls_R_factor_gt 0.0296
_refine_ls_shift/su_max 0.002
_refine_ls_shift/su_mean 0.000
_refine_ls_structure_factor_coef Fsqd
_refine_ls_weighting_details 'calc w=1/[\s^2^(Fo^2^)+(0.0201P)^2^+1.5585P] where P=(Fo^2^+2Fc^2^)/3'
_refine_ls_weighting_scheme calc
_refine_ls_wR_factor_gt 0.0632
_refine_ls_wR_factor_ref 0.0670
_reflns_number_gt 5500
_reflns_number_total 6390
_reflns_threshold_expression >2sigma(I)
_cod_data_source_file om201171b_si_002.cif
_cod_data_source_block khuong11_p1bar
_cod_depositor_comments
;
The following automatic conversions were performed:

'_symmetry_cell_setting' value 'Triclinic' changed to 'triclinic'
according to /home/saulius/struct/CIF-dictionaries/cif_core.dic
dictionary named 'cif_core.dic' version 2.4.1 from
2010-06-29.

'_exptl_absorpt_correction_type' value 'Multi-scan'
changed to 'multi-scan' according to
/home/saulius/struct/CIF-dictionaries/cif_core.dic dictionary named
'cif_core.dic' version 2.4.1 from 2010-06-29.

Automatic conversion script
Id: cif_fix_values 1715 2011-07-08 13:25:40Z adriana 
;
_cod_database_code 4076399

loop_
_symmetry_equiv_pos_as_xyz
'x, y, z'
'-x, -y, -z'

loop_
_atom_site_label
_atom_site_type_symbol
_atom_site_fract_x
_atom_site_fract_y
_atom_site_fract_z
_atom_site_U_iso_or_equiv
_atom_site_adp_type
_atom_site_occupancy
_atom_site_symmetry_multiplicity
_atom_site_calc_flag
_atom_site_refinement_flags
Rh1 Rh 0.68299(2) 0.796368(14) 0.777075(13) 0.01627(7) Uani 1 1 d .
N1 N 0.9027(2) 0.94670(15) 0.80025(13) 0.0189(4) Uani 1 1 d .
N2 N 0.8459(2) 0.84456(15) 0.82893(14) 0.0214(5) Uani 1 1 d .
N3' N 0.6984(2) 0.95138(15) 0.68118(13) 0.0178(4) Uani 1 1 d .
N2' N 0.6396(2) 0.97946(15) 0.60847(13) 0.0202(4) Uani 1 1 d .
N1' N 0.6583(2) 1.08529(15) 0.57081(13) 0.0198(4) Uani 1 1 d .
C3 C 0.9376(3) 0.7844(2) 0.87746(19) 0.0313(6) Uani 1 1 d .
H3 H 0.9272 0.7088 0.9060 0.038 Uiso 1 1 calc R
C4 C 1.0496(3) 0.8464(2) 0.88084(18) 0.0291(6) Uani 1 1 d .
H4 H 1.1284 0.8226 0.9106 0.035 Uiso 1 1 calc R
C5 C 1.0229(3) 0.9484(2) 0.83268(17) 0.0232(6) Uani 1 1 d .
H5 H 1.0795 1.0104 0.8234 0.028 Uiso 1 1 calc R
C1A C 0.8176(3) 1.03962(19) 0.76543(18) 0.0242(6) Uani 1 1 d .
H2A H 0.8811 1.1049 0.7457 0.029 Uiso 1 1 calc R
H1A H 0.7362 1.0430 0.8157 0.029 Uiso 1 1 calc R
C4' C 0.7551(2) 1.03997(18) 0.68777(16) 0.0178(5) Uani 1 1 d .
C5' C 0.7287(3) 1.12612(19) 0.61689(17) 0.0212(5) Uani 1 1 d .
H5' H 0.7545 1.1991 0.6032 0.025 Uiso 1 1 calc R
C2A C 0.6016(3) 1.1434(2) 0.48845(17) 0.0263(6) Uani 1 1 d .
H21A H 0.5063 1.1739 0.5062 0.032 Uiso 1 1 calc R
H22A H 0.5856 1.0930 0.4580 0.032 Uiso 1 1 calc R
C3A C 0.7082(3) 1.23154(19) 0.42356(16) 0.0205(5) Uani 1 1 d .
C4A C 0.8468(3) 1.2092(2) 0.38274(18) 0.0285(6) Uani 1 1 d .
H4A H 0.8742 1.1371 0.3938 0.034 Uiso 1 1 calc R
C5A C 0.9452(3) 1.2924(2) 0.32569(19) 0.0361(7) Uani 1 1 d .
H5A H 1.0406 1.2771 0.2984 0.043 Uiso 1 1 calc R
C6A C 0.9054(3) 1.3968(2) 0.30850(19) 0.0391(7) Uani 1 1 d .
H6A H 0.9735 1.4535 0.2697 0.047 Uiso 1 1 calc R
C7A C 0.7676(3) 1.4193(2) 0.34721(19) 0.0366(7) Uani 1 1 d .
H7A H 0.7398 1.4915 0.3342 0.044 Uiso 1 1 calc R
C8A C 0.6689(3) 1.3372(2) 0.40514(17) 0.0258(6) Uani 1 1 d .
H8A H 0.5739 1.3532 0.4324 0.031 Uiso 1 1 calc R
C1B C 0.4808(3) 0.76097(19) 0.74925(18) 0.0238(6) Uani 1 1 d .
H1B H 0.4612 0.8345 0.7379 0.029 Uiso 1 1 calc R
C2B C 0.5973(3) 0.73453(19) 0.69137(18) 0.0231(6) Uani 1 1 d .
H2B H 0.6499 0.7914 0.6408 0.028 Uiso 1 1 calc R
C3B C 0.6468(3) 0.6226(2) 0.70257(18) 0.0285(6) Uani 1 1 d .
H3B1 H 0.7430 0.6264 0.6604 0.034 Uiso 1 1 calc R
H3B2 H 0.5758 0.5849 0.6852 0.034 Uiso 1 1 calc R
C4B C 0.6609(3) 0.5578(2) 0.80018(19) 0.0282(6) Uani 1 1 d .
H4B1 H 0.5664 0.5190 0.8351 0.034 Uiso 1 1 calc R
H4B2 H 0.7365 0.5040 0.7982 0.034 Uiso 1 1 calc R
C5B C 0.7019(3) 0.62761(18) 0.84909(17) 0.0232(6) Uani 1 1 d .
H5B H 0.8031 0.6428 0.8421 0.028 Uiso 1 1 calc R
C6B C 0.6002(3) 0.67067(19) 0.90364(17) 0.0257(6) Uani 1 1 d .
H6B H 0.6363 0.7110 0.9338 0.031 Uiso 1 1 calc R
C7B C 0.4355(3) 0.6574(2) 0.91805(19) 0.0329(7) Uani 1 1 d .
H7B1 H 0.3873 0.7072 0.9482 0.040 Uiso 1 1 calc R
H7B2 H 0.4042 0.5836 0.9596 0.040 Uiso 1 1 calc R
C8B C 0.3836(3) 0.6783(2) 0.8295(2) 0.0322(7) Uani 1 1 d .
H8B1 H 0.3829 0.6106 0.8172 0.039 Uiso 1 1 calc R
H8B2 H 0.2819 0.7033 0.8370 0.039 Uiso 1 1 calc R
B1C B 0.7107(3) 0.7719(2) 0.22792(19) 0.0186(6) Uani 1 1 d .
C11C C 0.6959(2) 0.88864(18) 0.14953(16) 0.0184(5) Uani 1 1 d .
C12C C 0.5846(3) 0.9587(2) 0.16415(18) 0.0253(6) Uani 1 1 d .
H12C H 0.5174 0.9378 0.2217 0.030 Uiso 1 1 calc R
C13C C 0.5672(3) 1.0558(2) 0.10001(19) 0.0293(6) Uani 1 1 d .
H13C H 0.4888 1.0993 0.1135 0.035 Uiso 1 1 calc R
C14C C 0.6643(3) 1.0905(2) 0.01555(18) 0.0262(6) Uani 1 1 d .
H14C H 0.6530 1.1572 -0.0294 0.031 Uiso 1 1 calc R
C15C C 0.7769(3) 1.0259(2) -0.00151(17) 0.0254(6) Uani 1 1 d .
H15C H 0.8460 1.0493 -0.0583 0.030 Uiso 1 1 calc R
C16C C 0.7910(3) 0.92705(19) 0.06321(16) 0.0211(5) Uani 1 1 d .
H16C H 0.8684 0.8835 0.0484 0.025 Uiso 1 1 calc R
C21C C 0.8140(2) 0.69844(18) 0.17671(15) 0.0168(5) Uani 1 1 d .
C22C C 0.9677(2) 0.71031(19) 0.15500(17) 0.0208(5) Uani 1 1 d .
H22C H 1.0119 0.7577 0.1753 0.025 Uiso 1 1 calc R
C23C C 1.0580(3) 0.65590(19) 0.10516(17) 0.0231(6) Uani 1 1 d .
H23C H 1.1615 0.6664 0.0924 0.028 Uiso 1 1 calc R
C24C C 0.9978(3) 0.58694(19) 0.07428(17) 0.0249(6) Uani 1 1 d .
H24C H 1.0588 0.5494 0.0403 0.030 Uiso 1 1 calc R
C25C C 0.8464(3) 0.57322(19) 0.09369(17) 0.0245(6) Uani 1 1 d .
H25C H 0.8032 0.5259 0.0727 0.029 Uiso 1 1 calc R
C26C C 0.7578(3) 0.62797(19) 0.14345(17) 0.0216(5) Uani 1 1 d .
H26C H 0.6544 0.6172 0.1555 0.026 Uiso 1 1 calc R
C31C C 0.5467(2) 0.71304(18) 0.27628(16) 0.0179(5) Uani 1 1 d .
C32C C 0.4343(3) 0.7274(2) 0.22814(18) 0.0242(6) Uani 1 1 d .
H32C H 0.4526 0.7746 0.1665 0.029 Uiso 1 1 calc R
C33C C 0.2974(3) 0.6753(2) 0.2672(2) 0.0296(6) Uani 1 1 d .
H33C H 0.2239 0.6885 0.2324 0.036 Uiso 1 1 calc R
C34C C 0.2673(3) 0.6046(2) 0.3558(2) 0.0301(6) Uani 1 1 d .
H34C H 0.1741 0.5683 0.3823 0.036 Uiso 1 1 calc R
C35C C 0.3746(3) 0.5875(2) 0.40528(19) 0.0280(6) Uani 1 1 d .
H35C H 0.3561 0.5387 0.4663 0.034 Uiso 1 1 calc R
C36C C 0.5104(3) 0.64182(19) 0.36596(17) 0.0218(5) Uani 1 1 d .
H36C H 0.5817 0.6297 0.4020 0.026 Uiso 1 1 calc R
C41C C 0.7799(2) 0.78709(19) 0.30938(16) 0.0191(5) Uani 1 1 d .
C42C C 0.8640(3) 0.7094(2) 0.35995(18) 0.0272(6) Uani 1 1 d .
H42C H 0.8898 0.6486 0.3427 0.033 Uiso 1 1 calc R
C43C C 0.9112(3) 0.7172(2) 0.43382(19) 0.0347(7) Uani 1 1 d .
H43C H 0.9673 0.6621 0.4659 0.042 Uiso 1 1 calc R
C44C C 0.8773(3) 0.8042(3) 0.46076(19) 0.0365(7) Uani 1 1 d .
H44C H 0.9095 0.8099 0.5112 0.044 Uiso 1 1 calc R
C45C C 0.7959(3) 0.8829(2) 0.41327(19) 0.0338(7) Uani 1 1 d .
H45C H 0.7718 0.9436 0.4309 0.041 Uiso 1 1 calc R
C46C C 0.7485(3) 0.8739(2) 0.33948(18) 0.0259(6) Uani 1 1 d .
H46C H 0.6921 0.9294 0.3082 0.031 Uiso 1 1 calc R

loop_
_atom_site_aniso_label
_atom_site_aniso_U_11
_atom_site_aniso_U_22
_atom_site_aniso_U_33
_atom_site_aniso_U_23
_atom_site_aniso_U_13
_atom_site_aniso_U_12
Rh1 0.01775(10) 0.01415(10) 0.01738(11) -0.00459(8) -0.00597(7) -0.00104(7)
N1 0.0198(10) 0.0186(11) 0.0185(11) -0.0051(9) -0.0060(9) -0.0042(8)
N2 0.0243(11) 0.0195(11) 0.0209(12) -0.0049(9) -0.0089(9) -0.0030(9)
N3' 0.0182(10) 0.0184(11) 0.0183(11) -0.0066(9) -0.0063(8) -0.0005(8)
N2' 0.0236(11) 0.0178(11) 0.0187(11) -0.0038(9) -0.0077(9) -0.0016(8)
N1' 0.0216(10) 0.0171(11) 0.0174(11) 0.0000(9) -0.0067(9) -0.0023(8)
C3 0.0404(16) 0.0255(15) 0.0324(16) -0.0063(12) -0.0235(13) 0.0030(12)
C4 0.0264(14) 0.0384(16) 0.0295(16) -0.0152(13) -0.0155(12) 0.0052(12)
C5 0.0209(13) 0.0318(15) 0.0199(14) -0.0112(12) -0.0056(11) -0.0061(11)
C1A 0.0324(14) 0.0188(13) 0.0267(15) -0.0098(11) -0.0137(12) 0.0003(11)
C4' 0.0175(12) 0.0178(12) 0.0191(13) -0.0076(10) -0.0035(10) -0.0003(10)
C5' 0.0228(13) 0.0178(13) 0.0236(14) -0.0065(11) -0.0070(11) -0.0029(10)
C2A 0.0265(13) 0.0263(14) 0.0235(15) 0.0003(11) -0.0141(11) -0.0021(11)
C3A 0.0264(13) 0.0224(13) 0.0142(13) -0.0036(10) -0.0115(11) -0.0006(10)
C4A 0.0304(14) 0.0259(14) 0.0302(16) -0.0096(12) -0.0093(12) 0.0040(11)
C5A 0.0270(15) 0.0509(19) 0.0248(16) -0.0095(14) 0.0000(12) -0.0008(13)
C6A 0.0468(18) 0.0358(18) 0.0228(16) 0.0042(13) -0.0039(14) -0.0162(14)
C7A 0.0546(19) 0.0213(15) 0.0300(17) -0.0018(13) -0.0125(14) -0.0005(13)
C8A 0.0315(14) 0.0256(14) 0.0203(14) -0.0068(12) -0.0082(11) 0.0031(11)
C1B 0.0210(13) 0.0168(13) 0.0383(16) -0.0115(12) -0.0124(12) -0.0017(10)
C2B 0.0262(13) 0.0192(13) 0.0276(15) -0.0088(11) -0.0116(11) -0.0028(10)
C3B 0.0338(15) 0.0247(14) 0.0342(16) -0.0163(13) -0.0123(12) 0.0037(11)
C4B 0.0306(14) 0.0193(13) 0.0373(17) -0.0105(12) -0.0121(12) 0.0028(11)
C5B 0.0260(13) 0.0153(13) 0.0255(15) -0.0014(11) -0.0084(11) -0.0034(10)
C6B 0.0359(15) 0.0158(13) 0.0226(15) -0.0036(11) -0.0044(12) -0.0068(11)
C7B 0.0320(15) 0.0241(15) 0.0344(17) -0.0089(13) 0.0092(13) -0.0090(12)
C8B 0.0196(13) 0.0252(15) 0.0499(19) -0.0128(13) -0.0036(13) -0.0028(11)
B1C 0.0177(13) 0.0186(14) 0.0208(16) -0.0075(12) -0.0055(12) 0.0007(11)
C11C 0.0184(12) 0.0207(13) 0.0200(14) -0.0107(11) -0.0058(10) 0.0000(10)
C12C 0.0227(13) 0.0256(14) 0.0250(15) -0.0085(12) -0.0003(11) 0.0016(11)
C13C 0.0278(14) 0.0229(14) 0.0364(17) -0.0093(13) -0.0085(13) 0.0088(11)
C14C 0.0357(15) 0.0200(14) 0.0241(15) -0.0049(11) -0.0134(12) 0.0036(11)
C15C 0.0317(14) 0.0292(15) 0.0159(14) -0.0088(11) -0.0047(11) -0.0024(11)
C16C 0.0240(13) 0.0239(14) 0.0197(14) -0.0111(11) -0.0082(11) 0.0037(10)
C21C 0.0196(12) 0.0161(12) 0.0124(12) -0.0015(10) -0.0046(10) 0.0019(9)
C22C 0.0226(13) 0.0190(13) 0.0229(14) -0.0081(11) -0.0083(11) 0.0038(10)
C23C 0.0197(12) 0.0267(14) 0.0208(14) -0.0059(11) -0.0049(11) 0.0043(10)
C24C 0.0327(15) 0.0230(14) 0.0168(14) -0.0075(11) -0.0014(11) 0.0088(11)
C25C 0.0343(15) 0.0203(14) 0.0201(14) -0.0096(11) -0.0037(11) -0.0023(11)
C26C 0.0207(12) 0.0214(13) 0.0208(14) -0.0052(11) -0.0035(11) -0.0018(10)
C31C 0.0186(12) 0.0171(12) 0.0222(14) -0.0120(11) -0.0051(10) 0.0046(10)
C32C 0.0253(13) 0.0256(14) 0.0252(15) -0.0109(12) -0.0100(11) 0.0040(11)
C33C 0.0199(13) 0.0328(15) 0.0480(19) -0.0240(14) -0.0165(13) 0.0084(11)
C34C 0.0176(13) 0.0304(15) 0.0464(19) -0.0235(14) 0.0020(12) -0.0038(11)
C35C 0.0294(14) 0.0246(14) 0.0277(16) -0.0108(12) 0.0016(12) -0.0026(11)
C36C 0.0201(12) 0.0232(13) 0.0242(14) -0.0109(11) -0.0052(11) 0.0026(10)
C41C 0.0152(12) 0.0224(13) 0.0186(14) -0.0075(11) -0.0001(10) -0.0045(10)
C42C 0.0253(13) 0.0337(15) 0.0266(15) -0.0138(12) -0.0088(12) 0.0039(11)
C43C 0.0272(14) 0.0534(19) 0.0274(16) -0.0157(14) -0.0122(12) 0.0058(13)
C44C 0.0285(15) 0.064(2) 0.0258(16) -0.0249(15) -0.0059(12) -0.0080(14)
C45C 0.0366(16) 0.0384(17) 0.0313(17) -0.0233(14) 0.0029(13) -0.0086(13)
C46C 0.0250(13) 0.0291(15) 0.0241(15) -0.0124(12) -0.0002(11) -0.0031(11)

loop_
_atom_type_symbol
_atom_type_description
_atom_type_scat_dispersion_real
_atom_type_scat_dispersion_imag
_atom_type_scat_source
C C 0.0033 0.0016 'International Tables Vol C Tables 4.2.6.8 and 6.1.1.4'
H H 0.0000 0.0000 'International Tables Vol C Tables 4.2.6.8 and 6.1.1.4'
B B 0.0013 0.0007 'International Tables Vol C Tables 4.2.6.8 and 6.1.1.4'
N N 0.0061 0.0033 'International Tables Vol C Tables 4.2.6.8 and 6.1.1.4'
Rh Rh -1.1178 0.9187 'International Tables Vol C Tables 4.2.6.8 and 6.1.1.4'

loop_
_geom_angle_atom_site_label_1
_geom_angle_atom_site_label_2
_geom_angle_atom_site_label_3
_geom_angle
N3' Rh1 N2 87.75(7)
N3' Rh1 C2B 91.33(8)
N2 Rh1 C2B 156.69(9)
N3' Rh1 C6B 156.14(9)
N2 Rh1 C6B 92.44(9)
C2B Rh1 C6B 97.62(10)
N3' Rh1 C1B 92.22(8)
N2 Rh1 C1B 165.47(9)
C2B Rh1 C1B 37.84(9)
C6B Rh1 C1B 81.75(10)
N3' Rh1 C5B 166.03(9)
N2 Rh1 C5B 94.15(8)
C2B Rh1 C5B 81.45(9)
C6B Rh1 C5B 37.72(10)
C1B Rh1 C5B 89.38(9)
C5 N1 N2 110.53(19)
C5 N1 C1A 124.7(2)
N2 N1 C1A 122.14(18)
C3 N2 N1 104.66(19)
C3 N2 Rh1 128.95(17)
N1 N2 Rh1 124.71(14)
N2' N3' C4' 109.58(18)
N2' N3' Rh1 123.95(14)
C4' N3' Rh1 126.14(16)
N3' N2' N1' 105.86(18)
N2' N1' C5' 112.08(19)
N2' N1' C2A 119.91(19)
C5' N1' C2A 128.0(2)
N2 C3 C4 111.3(2)
N2 C3 H3 124.4
C4 C3 H3 124.4
C5 C4 C3 105.3(2)
C5 C4 H4 127.3
C3 C4 H4 127.3
N1 C5 C4 108.2(2)
N1 C5 H5 125.9
C4 C5 H5 125.9
N1 C1A C4' 114.3(2)
N1 C1A H2A 108.7
C4' C1A H2A 108.7
N1 C1A H1A 108.7
C4' C1A H1A 108.7
H2A C1A H1A 107.6
N3' C4' C5' 107.4(2)
N3' C4' C1A 124.1(2)
C5' C4' C1A 128.1(2)
N1' C5' C4' 105.0(2)
N1' C5' H5' 127.5
C4' C5' H5' 127.5
N1' C2A C3A 110.40(19)
N1' C2A H21A 109.6
C3A C2A H21A 109.6
N1' C2A H22A 109.6
C3A C2A H22A 109.6
H21A C2A H22A 108.1
C8A C3A C4A 119.3(2)
C8A C3A C2A 119.6(2)
C4A C3A C2A 121.1(2)
C5A C4A C3A 119.9(2)
C5A C4A H4A 120.1
C3A C4A H4A 120.1
C6A C5A C4A 120.3(3)
C6A C5A H5A 119.9
C4A C5A H5A 119.9
C7A C6A C5A 120.1(3)
C7A C6A H6A 120.0
C5A C6A H6A 120.0
C6A C7A C8A 120.3(3)
C6A C7A H7A 119.9
C8A C7A H7A 119.9
C7A C8A C3A 120.1(2)
C7A C8A H8A 119.9
C3A C8A H8A 119.9
C2B C1B C8B 123.0(2)
C2B C1B Rh1 70.58(13)
C8B C1B Rh1 113.40(17)
C2B C1B H1B 118.5
C8B C1B H1B 118.5
Rh1 C1B H1B 86.1
C1B C2B C3B 125.0(2)
C1B C2B Rh1 71.58(14)
C3B C2B Rh1 110.75(16)
C1B C2B H2B 117.5
C3B C2B H2B 117.5
Rh1 C2B H2B 87.6
C2B C3B C4B 113.1(2)
C2B C3B H3B1 109.0
C4B C3B H3B1 109.0
C2B C3B H3B2 109.0
C4B C3B H3B2 109.0
H3B1 C3B H3B2 107.8
C5B C4B C3B 112.5(2)
C5B C4B H4B1 109.1
C3B C4B H4B1 109.1
C5B C4B H4B2 109.1
C3B C4B H4B2 109.1
H4B1 C4B H4B2 107.8
C6B C5B C4B 123.9(2)
C6B C5B Rh1 70.21(14)
C4B C5B Rh1 112.65(16)
C6B C5B H5B 118.1
C4B C5B H5B 118.1
Rh1 C5B H5B 87.2
C5B C6B C7B 124.1(2)
C5B C6B Rh1 72.07(14)
C7B C6B Rh1 109.56(17)
C5B C6B H6B 118.0
C7B C6B H6B 118.0
Rh1 C6B H6B 88.4
C6B C7B C8B 113.5(2)
C6B C7B H7B1 108.9
C8B C7B H7B1 108.9
C6B C7B H7B2 108.9
C8B C7B H7B2 108.9
H7B1 C7B H7B2 107.7
C1B C8B C7B 111.9(2)
C1B C8B H8B1 109.2
C7B C8B H8B1 109.2
C1B C8B H8B2 109.2
C7B C8B H8B2 109.2
H8B1 C8B H8B2 107.9
C21C B1C C11C 107.58(19)
C21C B1C C31C 109.69(19)
C11C B1C C31C 109.67(18)
C21C B1C C41C 111.74(19)
C11C B1C C41C 110.94(19)
C31C B1C C41C 107.22(19)
C16C C11C C12C 114.0(2)
C16C C11C B1C 123.9(2)
C12C C11C B1C 122.1(2)
C13C C12C C11C 123.8(2)
C13C C12C H12C 118.1
C11C C12C H12C 118.1
C12C C13C C14C 120.1(2)
C12C C13C H13C 120.0
C14C C13C H13C 120.0
C15C C14C C13C 118.5(2)
C15C C14C H14C 120.8
C13C C14C H14C 120.8
C14C C15C C16C 120.8(2)
C14C C15C H15C 119.6
C16C C15C H15C 119.6
C15C C16C C11C 122.9(2)
C15C C16C H16C 118.6
C11C C16C H16C 118.6
C26C C21C C22C 114.8(2)
C26C C21C B1C 123.4(2)
C22C C21C B1C 121.5(2)
C23C C22C C21C 123.1(2)
C23C C22C H22C 118.5
C21C C22C H22C 118.5
C24C C23C C22C 120.1(2)
C24C C23C H23C 120.0
C22C C23C H23C 120.0
C23C C24C C25C 118.8(2)
C23C C24C H24C 120.6
C25C C24C H24C 120.6
C26C C25C C24C 120.4(2)
C26C C25C H25C 119.8
C24C C25C H25C 119.8
C25C C26C C21C 122.8(2)
C25C C26C H26C 118.6
C21C C26C H26C 118.6
C36C C31C C32C 114.7(2)
C36C C31C B1C 123.2(2)
C32C C31C B1C 122.0(2)
C33C C32C C31C 122.6(2)
C33C C32C H32C 118.7
C31C C32C H32C 118.7
C34C C33C C32C 120.5(2)
C34C C33C H33C 119.7
C32C C33C H33C 119.7
C35C C34C C33C 118.8(2)
C35C C34C H34C 120.6
C33C C34C H34C 120.6
C34C C35C C36C 120.1(3)
C34C C35C H35C 120.0
C36C C35C H35C 120.0
C35C C36C C31C 123.3(2)
C35C C36C H36C 118.4
C31C C36C H36C 118.4
C46C C41C C42C 114.1(2)
C46C C41C B1C 122.6(2)
C42C C41C B1C 123.0(2)
C43C C42C C41C 123.3(3)
C43C C42C H42C 118.4
C41C C42C H42C 118.4
C44C C43C C42C 120.3(3)
C44C C43C H43C 119.8
C42C C43C H43C 119.8
C43C C44C C45C 118.7(3)
C43C C44C H44C 120.6
C45C C44C H44C 120.6
C44C C45C C46C 120.4(3)
C44C C45C H45C 119.8
C46C C45C H45C 119.8
C45C C46C C41C 123.1(2)
C45C C46C H46C 118.5
C41C C46C H46C 118.5

loop_
_geom_bond_atom_site_label_1
_geom_bond_atom_site_label_2
_geom_bond_distance
Rh1 N3' 2.0912(19)
Rh1 N2 2.1067(19)
Rh1 C2B 2.130(2)
Rh1 C6B 2.139(2)
Rh1 C1B 2.143(2)
Rh1 C5B 2.163(2)
N1 C5 1.343(3)
N1 N2 1.366(3)
N1 C1A 1.453(3)
N2 C3 1.336(3)
N3' N2' 1.328(3)
N3' C4' 1.361(3)
N2' N1' 1.330(3)
N1' C5' 1.342(3)
N1' C2A 1.478(3)
C3 C4 1.383(4)
C3 H3 0.9500
C4 C5 1.353(4)
C4 H4 0.9500
C5 H5 0.9500
C1A C4' 1.486(3)
C1A H2A 0.9900
C1A H1A 0.9900
C4' C5' 1.365(3)
C5' H5' 0.9500
C2A C3A 1.500(3)
C2A H21A 0.9900
C2A H22A 0.9900
C3A C8A 1.386(3)
C3A C4A 1.387(3)
C4A C5A 1.387(4)
C4A H4A 0.9500
C5A C6A 1.374(4)
C5A H5A 0.9500
C6A C7A 1.371(4)
C6A H6A 0.9500
C7A C8A 1.383(4)
C7A H7A 0.9500
C8A H8A 0.9500
C1B C2B 1.386(4)
C1B C8B 1.510(4)
C1B H1B 0.9500
C2B C3B 1.505(3)
C2B H2B 0.9500
C3B C4B 1.533(4)
C3B H3B1 0.9900
C3B H3B2 0.9900
C4B C5B 1.516(3)
C4B H4B1 0.9900
C4B H4B2 0.9900
C5B C6B 1.391(4)
C5B H5B 0.9500
C6B C7B 1.515(4)
C6B H6B 0.9500
C7B C8B 1.531(4)
C7B H7B1 0.9900
C7B H7B2 0.9900
C8B H8B1 0.9900
C8B H8B2 0.9900
B1C C21C 1.641(4)
B1C C11C 1.649(4)
B1C C31C 1.651(3)
B1C C41C 1.653(4)
C11C C16C 1.403(3)
C11C C12C 1.405(3)
C12C C13C 1.375(3)
C12C H12C 0.9500
C13C C14C 1.388(4)
C13C H13C 0.9500
C14C C15C 1.373(3)
C14C H14C 0.9500
C15C C16C 1.388(3)
C15C H15C 0.9500
C16C H16C 0.9500
C21C C26C 1.399(3)
C21C C22C 1.405(3)
C22C C23C 1.390(3)
C22C H22C 0.9500
C23C C24C 1.375(4)
C23C H23C 0.9500
C24C C25C 1.386(3)
C24C H24C 0.9500
C25C C26C 1.385(3)
C25C H25C 0.9500
C26C H26C 0.9500
C31C C36C 1.395(3)
C31C C32C 1.405(3)
C32C C33C 1.391(4)
C32C H32C 0.9500
C33C C34C 1.379(4)
C33C H33C 0.9500
C34C C35C 1.376(4)
C34C H34C 0.9500
C35C C36C 1.393(3)
C35C H35C 0.9500
C36C H36C 0.9500
C41C C46C 1.399(3)
C41C C42C 1.406(3)
C42C C43C 1.388(4)
C42C H42C 0.9500
C43C C44C 1.375(4)
C43C H43C 0.9500
C44C C45C 1.375(4)
C44C H44C 0.9500
C45C C46C 1.394(4)
C45C H45C 0.9500
C46C H46C 0.9500
